data_7242853
loop_
_publ_author_name
'Owczarek, Magdalena'
'Szklarz, Przemys\/law'
'Jakubas, Ryszard'

_publ_section_title
;
 Towards ferroelectricity-inducing chains of halogenoantimonates(iii) and
 halogenobismuthates(iii)
;
_journal_issue 29
_journal_name_full 'RSC Advances'
_journal_page_first 17574
_journal_page_last 17586
_journal_paper_doi 10.1039/D0RA10151F
_journal_volume 11
_journal_year 2021
_chemical_formula_moiety 'Bi Br5, 2(C4 H6 N3)'
_chemical_formula_sum 'C8 H12 Bi Br5 N6'
_chemical_formula_weight 800.77
_space_group_crystal_system triclinic
_space_group_IT_number 2
_space_group_name_Hall '-P 1'
_space_group_name_H-M_alt 'P -1'
_atom_sites_solution_hydrogens geom
_atom_sites_solution_primary direct
_audit_creation_date 2020-08-17
_audit_creation_method
;
Olex2 1.2
(compiled 2018.05.29 svn.r3508 for OlexSys, GUI svn.r5506)
;
_audit_update_record
;
2020-08-26 deposited with the CCDC.	2021-05-06 downloaded from the CCDC.
;
_cell_angle_alpha 115.801(5)
_cell_angle_beta 96.295(3)
_cell_angle_gamma 98.857(3)
_cell_formula_units_Z 2
_cell_length_a 7.8733(3)
_cell_length_b 11.4038(5)
_cell_length_c 11.6180(5)
_cell_measurement_reflns_used 5859
_cell_measurement_temperature 100(2)
_cell_measurement_theta_max 36.5440
_cell_measurement_theta_min 3.3250
_cell_volume 909.46(8)
_computing_cell_refinement 'CrysAlisPro 1.171.39.46 (Rigaku OD, 2018)'
_computing_data_collection 'CrysAlisPro 1.171.39.46 (Rigaku OD, 2018)'
_computing_data_reduction 'CrysAlisPro 1.171.39.46 (Rigaku OD, 2018)'
_computing_molecular_graphics 'Olex2 (Dolomanov et al., 2009)'
_computing_publication_material 'Olex2 (Dolomanov et al., 2009)'
_computing_structure_refinement 'ShelXL (Sheldrick, 2015)'
_computing_structure_solution 'ShelXS (Sheldrick, 2008)'
_diffrn_ambient_temperature 100(2)
_diffrn_detector 'CCD plate'
_diffrn_detector_area_resol_mean 8.3359
_diffrn_detector_type 'Sapphire2, large Be window'
_diffrn_measured_fraction_theta_full 0.995
_diffrn_measured_fraction_theta_max 0.567
_diffrn_measurement_details
;
List of Runs (angles in degrees, time in seconds):

  # Type    Start    End  Width  t~exp~   \w     \q     \k     \f   Frames
#--------------------------------------------------------------------------
  1  \w    -70.00  69.50   0.75   30.00    --   28.00 -79.00   0.00  186
  2  \w    -70.00  69.50   0.75   30.00    --   28.00 -79.00  90.00  186
  3  \w    -70.00  69.50   0.75   30.00    --   28.00 -79.00 180.00  186
  4  \w    -70.00  69.50   0.75   30.00    --   28.00 -79.00 270.00  186
  5  \w    -54.00  60.00   0.75   50.00    --   48.00 -79.00  45.00  152
;
_diffrn_measurement_device 'four-circle diffractometer'
_diffrn_measurement_device_type 'Xcalibur, Sapphire2, large Be window'
_diffrn_measurement_method '\w scans'
_diffrn_orient_matrix_type 'CrysAlisPro convention (1999,Acta A55,543-557)'
_diffrn_orient_matrix_UB_11 -0.0342251000
_diffrn_orient_matrix_UB_12 -0.0588107000
_diffrn_orient_matrix_UB_13 -0.0598369000
_diffrn_orient_matrix_UB_21 -0.0087018000
_diffrn_orient_matrix_UB_22 0.0395608000
_diffrn_orient_matrix_UB_23 -0.0325141000
_diffrn_orient_matrix_UB_31 0.0860660000
_diffrn_orient_matrix_UB_32 -0.0021123000
_diffrn_orient_matrix_UB_33 -0.0122301000
_diffrn_radiation_monochromator graphite
_diffrn_radiation_probe x-ray
_diffrn_radiation_type MoK\a
_diffrn_radiation_wavelength 0.71073
_diffrn_reflns_av_R_equivalents 0.0479
_diffrn_reflns_av_unetI/netI 0.0661
_diffrn_reflns_Laue_measured_fraction_full 0.995
_diffrn_reflns_Laue_measured_fraction_max 0.567
_diffrn_reflns_limit_h_max 11
_diffrn_reflns_limit_h_min -8
_diffrn_reflns_limit_k_max 14
_diffrn_reflns_limit_k_min -14
_diffrn_reflns_limit_l_max 14
_diffrn_reflns_limit_l_min -19
_diffrn_reflns_number 9692
_diffrn_reflns_point_group_measured_fraction_full 0.995
_diffrn_reflns_point_group_measured_fraction_max 0.567
_diffrn_reflns_theta_full 25.242
_diffrn_reflns_theta_max 36.673
_diffrn_reflns_theta_min 2.972
_diffrn_source 'fine-focus sealed X-ray tube'
_diffrn_source_type 'Enhance (Mo) X-ray Source'
_exptl_absorpt_coefficient_mu 20.675
_exptl_absorpt_correction_T_max 0.481
_exptl_absorpt_correction_T_min 0.035
_exptl_absorpt_correction_type analytical
_exptl_absorpt_process_details
;
CrysAlisPro 1.171.39.46 (Rigaku Oxford Diffraction, 2018)
Analytical numeric absorption correction using a multifaceted crystal
			model based on expressions derived by R.C. Clark & J.S. Reid.
(Clark, R. C. & Reid, J. S. (1995). Acta Cryst. A51, 887-897)
Empirical absorption correction using spherical harmonics,
 implemented in SCALE3 ABSPACK scaling algorithm.
;
_exptl_crystal_colour 'light yellow'
_exptl_crystal_colour_modifier light
_exptl_crystal_colour_primary yellow
_exptl_crystal_density_diffrn 2.924
_exptl_crystal_description block
_exptl_crystal_F_000 720
_exptl_crystal_size_max 0.307
_exptl_crystal_size_mid 0.134
_exptl_crystal_size_min 0.038
_refine_diff_density_max 2.716
_refine_diff_density_min -2.757
_refine_diff_density_rms 0.400
_refine_ls_extinction_method none
_refine_ls_goodness_of_fit_ref 1.043
_refine_ls_hydrogen_treatment constr
_refine_ls_matrix_type full
_refine_ls_number_parameters 181
_refine_ls_number_reflns 5132
_refine_ls_number_restraints 0
_refine_ls_restrained_S_all 1.043
_refine_ls_R_factor_all 0.0648
_refine_ls_R_factor_gt 0.0546
_refine_ls_shift/su_max 0.000
_refine_ls_shift/su_mean 0.000
_refine_ls_structure_factor_coef Fsqd
_refine_ls_weighting_details 'w=1/[\s^2^(Fo^2^)+(0.0756P)^2^+5.6399P] where P=(Fo^2^+2Fc^2^)/3'
_refine_ls_weighting_scheme calc
_refine_ls_wR_factor_gt 0.1377
_refine_ls_wR_factor_ref 0.1499
_reflns_Friedel_coverage 0.000
_reflns_number_gt 4358
_reflns_number_total 5132
_reflns_threshold_expression 'I > 2\s(I)'
_cod_data_source_file d0ra10151f2.cif
_cod_data_source_block 2apyrimabs
_cod_original_cell_volume 909.46(7)
_cod_database_code 7242853
_shelx_shelxl_version_number 2017/1
_chemical_oxdiff_formula 'C8 H12 Bi Br5 N6'
_shelx_space_group_comment
;
The symmetry employed for this shelxl refinement is uniquely defined
by the following loop, which should always be used as a source of
symmetry information in preference to the above space-group names.
They are only intended as comments.
;
_reflns_odcompleteness_completeness 99.22
_reflns_odcompleteness_iscentric 1
_reflns_odcompleteness_theta 26.32
_olex2_refinement_description
;
1. Fixed Uiso
 At 1.2 times of:
  All C(H) groups, All N(H) groups, All N(H,H) groups
2.a Aromatic/amide H refined with riding coordinates:
 N1A(H1A), C5A(H5A), N1B(H1B), C6A(H6A), C4A(H4A), C6B(H6B), C4B(H4B), C5B(H5B)
2.b X=CH2 refined with riding coordinates:
 N2A(H2AA,H2AB), N2B(H2BA,H2BB)
;
_olex2_submission_special_instructions 'No special instructions were received'
_oxdiff_exptl_absorpt_empirical_details
;
Empirical correction (ABSPACK) includes:
- Absorption correction using spherical harmonics
- Frame scaling
- Detector area scaling
;
_oxdiff_exptl_absorpt_empirical_full_max 1.572
_oxdiff_exptl_absorpt_empirical_full_min 0.655

loop_
_space_group_symop_operation_xyz
'x, y, z'
'-x, -y, -z'

loop_
_atom_site_label
_atom_site_type_symbol
_atom_site_fract_x
_atom_site_fract_y
_atom_site_fract_z
_atom_site_U_iso_or_equiv
_atom_site_adp_type
_atom_site_occupancy
_atom_site_site_symmetry_order
_atom_site_calc_flag
_atom_site_refinement_flags_posn
_atom_site_refinement_flags_adp
_atom_site_refinement_flags_occupancy
_atom_site_disorder_assembly
_atom_site_disorder_group
Bi Bi 0.53421(4) 0.17160(3) 0.69515(2) 0.01589(12) Uani 1 1 d . . . . .
Br5 Br 0.29628(12) 0.27251(9) 0.85852(8) 0.0201(2) Uani 1 1 d . . . . .
Br3 Br 0.76511(12) 0.05453(9) 0.51492(8) 0.0212(2) Uani 1 1 d . . . . .
Br4 Br 0.47705(13) 0.33987(9) 0.56548(8) 0.0219(2) Uani 1 1 d . . . . .
Br1 Br 0.82137(12) 0.36133(9) 0.86152(7) 0.0227(2) Uani 1 1 d . . . . .
Br2 Br 0.57962(13) 0.01698(10) 0.81647(8) 0.0235(2) Uani 1 1 d . . . . .
N1A N 1.2157(10) 0.5027(8) 0.7820(6) 0.0224(16) Uani 1 1 d . . . . .
H1A H 1.184842 0.437881 0.802635 0.027 Uiso 1 1 calc R . . . .
N2A N 0.9944(11) 0.3922(8) 0.5963(6) 0.0215(16) Uani 1 1 d . . . . .
H2AA H 0.937361 0.385065 0.523211 0.026 Uiso 1 1 calc R . . . .
H2AB H 0.964660 0.329775 0.620283 0.026 Uiso 1 1 calc R . . . .
N3A N 1.1726(10) 0.5929(8) 0.6354(7) 0.0197(15) Uani 1 1 d . . . . .
C5A C 1.4021(13) 0.7100(10) 0.8308(8) 0.023(2) Uani 1 1 d . . . . .
H5A H 1.495214 0.785082 0.884841 0.028 Uiso 1 1 calc R . . . .
N2B N 1.0012(14) -0.0306(10) 0.7279(10) 0.039(2) Uani 1 1 d . . . . .
H2BA H 0.941085 -0.039941 0.654804 0.047 Uiso 1 1 calc R . . . .
H2BB H 1.087577 0.039850 0.774871 0.047 Uiso 1 1 calc R . . . .
N1B N 0.8308(11) -0.2299(9) 0.6965(8) 0.0282(19) Uani 1 1 d . . . . .
H1B H 0.771300 -0.238500 0.623483 0.034 Uiso 1 1 calc R . . . .
C6A C 1.3504(12) 0.6061(11) 0.8595(8) 0.024(2) Uani 1 1 d . . . . .
H6A H 1.411217 0.607717 0.935679 0.029 Uiso 1 1 calc R . . . .
C4A C 1.3039(13) 0.6947(10) 0.7135(8) 0.0220(19) Uani 1 1 d . . . . .
H4A H 1.334859 0.763263 0.688941 0.026 Uiso 1 1 calc R . . . .
N3B N 1.0615(12) -0.1052(9) 0.8787(7) 0.030(2) Uani 1 1 d . . . . .
C2A C 1.1256(12) 0.4971(9) 0.6704(7) 0.0173(17) Uani 1 1 d . . . . .
C2B C 0.9621(14) -0.1219(12) 0.7669(9) 0.028(2) Uani 1 1 d . . . . .
C6B C 0.7865(15) -0.3258(11) 0.7330(11) 0.031(2) Uani 1 1 d . . . . .
H6B H 0.693590 -0.401874 0.681611 0.037 Uiso 1 1 calc R . . . .
C4B C 1.0193(17) -0.1967(12) 0.9162(10) 0.037(3) Uani 1 1 d . . . . .
H4B H 1.086737 -0.185916 0.994567 0.045 Uiso 1 1 calc R . . . .
C5B C 0.8822(17) -0.3087(13) 0.8487(11) 0.038(3) Uani 1 1 d . . . . .
H5B H 0.854977 -0.371571 0.880897 0.045 Uiso 1 1 calc R . . . .

loop_
_atom_site_aniso_label
_atom_site_aniso_U_11
_atom_site_aniso_U_22
_atom_site_aniso_U_33
_atom_site_aniso_U_23
_atom_site_aniso_U_13
_atom_site_aniso_U_12
Bi 0.0167(2) 0.01466(19) 0.01374(12) 0.00500(11) 0.00215(11) 0.00177(13)
Br5 0.0205(5) 0.0229(5) 0.0201(3) 0.0112(3) 0.0075(3) 0.0076(4)
Br3 0.0170(4) 0.0216(5) 0.0190(3) 0.0048(3) 0.0041(3) 0.0016(4)
Br4 0.0254(5) 0.0227(5) 0.0185(3) 0.0104(3) 0.0038(3) 0.0052(4)
Br1 0.0213(5) 0.0228(5) 0.0175(3) 0.0064(3) 0.0019(3) -0.0031(4)
Br2 0.0293(5) 0.0188(5) 0.0247(4) 0.0119(3) 0.0050(3) 0.0056(4)
N1A 0.022(4) 0.028(4) 0.017(3) 0.011(3) 0.003(3) 0.001(3)
N2A 0.025(4) 0.019(4) 0.017(3) 0.009(3) -0.001(3) -0.002(3)
N3A 0.018(4) 0.021(4) 0.020(3) 0.009(3) 0.006(3) 0.005(3)
C5A 0.024(5) 0.023(5) 0.016(3) 0.007(3) -0.003(3) -0.002(4)
N2B 0.046(6) 0.035(6) 0.041(5) 0.020(4) 0.011(4) 0.007(5)
N1B 0.015(4) 0.037(5) 0.028(3) 0.011(4) 0.001(3) 0.005(4)
C6A 0.018(5) 0.041(6) 0.021(3) 0.020(4) 0.002(3) 0.010(4)
C4A 0.025(5) 0.019(5) 0.020(3) 0.009(3) 0.003(3) -0.001(4)
N3B 0.026(5) 0.033(5) 0.019(3) 0.002(3) 0.005(3) 0.003(4)
C2A 0.019(4) 0.014(4) 0.019(3) 0.008(3) 0.005(3) 0.001(3)
C2B 0.026(5) 0.039(6) 0.027(4) 0.018(4) 0.013(4) 0.017(5)
C6B 0.034(6) 0.025(5) 0.046(5) 0.021(5) 0.022(5) 0.013(5)
C4B 0.051(7) 0.044(7) 0.028(4) 0.021(5) 0.022(5) 0.017(6)
C5B 0.049(7) 0.041(7) 0.037(5) 0.023(5) 0.026(5) 0.020(6)

loop_
_atom_type_symbol
_atom_type_description
_atom_type_scat_dispersion_real
_atom_type_scat_dispersion_imag
_atom_type_scat_source
C C 0.0033 0.0016 'International Tables Vol C Tables 4.2.6.8 and 6.1.1.4'
H H 0.0000 0.0000 'International Tables Vol C Tables 4.2.6.8 and 6.1.1.4'
Bi Bi -4.1077 10.2566 'International Tables Vol C Tables 4.2.6.8 and 6.1.1.4'
Br Br -0.2901 2.4595 'International Tables Vol C Tables 4.2.6.8 and 6.1.1.4'
N N 0.0061 0.0033 'International Tables Vol C Tables 4.2.6.8 and 6.1.1.4'

loop_
_exptl_crystal_face_index_h
_exptl_crystal_face_index_k
_exptl_crystal_face_index_l
_exptl_crystal_face_perp_dist
1 1 -1 0.0192
-1 -1 1 0.0192
0 -1 0 0.0483
0 1 0 0.0483
0 0 1 0.0979
0 0 -1 0.1449
3 -5 2 0.0968
-2 5 -3 0.1150

loop_
_geom_angle_atom_site_label_1
_geom_angle_atom_site_label_2
_geom_angle_atom_site_label_3
_geom_angle
_geom_angle_site_symmetry_1
_geom_angle_site_symmetry_3
_geom_angle_publ_flag
Br5 Bi Br3 176.79(3) . . ?
Br5 Bi Br3 91.11(3) . 2_656 ?
Br5 Bi Br4 91.52(3) . . ?
Br3 Bi Br3 85.68(3) . 2_656 ?
Br3 Bi Br4 88.58(3) . . ?
Br4 Bi Br3 89.10(3) . 2_656 ?
Br1 Bi Br5 95.09(3) . . ?
Br1 Bi Br3 173.77(3) . 2_656 ?
Br1 Bi Br3 88.12(3) . . ?
Br1 Bi Br4 90.16(3) . . ?
Br1 Bi Br2 90.44(3) . . ?
Br2 Bi Br5 87.25(3) . . ?
Br2 Bi Br3 90.44(3) . 2_656 ?
Br2 Bi Br3 92.62(3) . . ?
Br2 Bi Br4 178.67(3) . . ?
Bi Br3 Bi 94.32(3) . 2_656 ?
C6A N1A H1A 119.7 . . ?
C6A N1A C2A 120.6(8) . . ?
C2A N1A H1A 119.7 . . ?
H2AA N2A H2AB 120.0 . . ?
C2A N2A H2AA 120.0 . . ?
C2A N2A H2AB 120.0 . . ?
C4A N3A C2A 117.8(8) . . ?
C6A C5A H5A 123.0 . . ?
C6A C5A C4A 114.0(8) . . ?
C4A C5A H5A 123.0 . . ?
H2BA N2B H2BB 120.0 . . ?
C2B N2B H2BA 120.0 . . ?
C2B N2B H2BB 120.0 . . ?
C2B N1B H1B 118.7 . . ?
C2B N1B C6B 122.6(9) . . ?
C6B N1B H1B 118.7 . . ?
N1A C6A C5A 121.4(8) . . ?
N1A C6A H6A 119.3 . . ?
C5A C6A H6A 119.3 . . ?
N3A C4A C5A 125.4(9) . . ?
N3A C4A H4A 117.3 . . ?
C5A C4A H4A 117.3 . . ?
C4B N3B C2B 116.9(10) . . ?
N2A C2A N1A 118.4(8) . . ?
N2A C2A N3A 120.8(8) . . ?
N3A C2A N1A 120.8(8) . . ?
N2B C2B N1B 120.8(10) . . ?
N2B C2B N3B 118.0(10) . . ?
N1B C2B N3B 121.2(10) . . ?
N1B C6B H6B 121.4 . . ?
N1B C6B C5B 117.2(11) . . ?
C5B C6B H6B 121.4 . . ?
N3B C4B H4B 117.9 . . ?
N3B C4B C5B 124.2(11) . . ?
C5B C4B H4B 117.9 . . ?
C6B C5B C4B 117.8(10) . . ?
C6B C5B H5B 121.1 . . ?
C4B C5B H5B 121.1 . . ?

loop_
_geom_bond_atom_site_label_1
_geom_bond_atom_site_label_2
_geom_bond_distance
_geom_bond_site_symmetry_2
_geom_bond_publ_flag
Bi Br5 2.8246(9) . ?
Bi Br3 3.0902(10) 2_656 ?
Bi Br3 2.9361(9) . ?
Bi Br4 2.9644(10) . ?
Bi Br1 2.7247(9) . ?
Bi Br2 2.7333(10) . ?
N1A H1A 0.8800 . ?
N1A C6A 1.344(13) . ?
N1A C2A 1.379(11) . ?
N2A H2AA 0.8800 . ?
N2A H2AB 0.8800 . ?
N2A C2A 1.330(11) . ?
N3A C4A 1.322(12) . ?
N3A C2A 1.338(11) . ?
C5A H5A 0.9500 . ?
C5A C6A 1.382(14) . ?
C5A C4A 1.416(12) . ?
N2B H2BA 0.8800 . ?
N2B H2BB 0.8800 . ?
N2B C2B 1.314(14) . ?
N1B H1B 0.8800 . ?
N1B C2B 1.342(14) . ?
N1B C6B 1.348(14) . ?
C6A H6A 0.9500 . ?
C4A H4A 0.9500 . ?
N3B C2B 1.360(13) . ?
N3B C4B 1.309(15) . ?
C6B H6B 0.9500 . ?
C6B C5B 1.384(16) . ?
C4B H4B 0.9500 . ?
C4B C5B 1.389(18) . ?
C5B H5B 0.9500 . ?

loop_
_geom_hbond_atom_site_label_D
_geom_hbond_atom_site_label_H
_geom_hbond_atom_site_label_A
_geom_hbond_distance_DH
_geom_hbond_distance_HA
_geom_hbond_distance_DA
_geom_hbond_angle_DHA
_geom_hbond_site_symmetry_A
_geom_hbond_publ_flag
N1A H1A Br5 0.88 2.49 3.241(9) 143.7 1_655 yes
N2A H2AA N3A 0.88 2.08 2.949(10) 168.8 2_766 yes
N2A H2AB Br3 0.88 2.92 3.646(8) 140.8 . yes
N2B H2BA Br3 0.88 2.69 3.487(10) 152.0 . yes
N2B H2BB Br5 0.88 2.60 3.440(11) 160.7 1_655 yes
N1B H1B Br4 0.88 2.48 3.291(8) 154.3 2_656 yes

loop_
_exptl_oxdiff_crystal_face_indexfrac_h
_exptl_oxdiff_crystal_face_indexfrac_k
_exptl_oxdiff_crystal_face_indexfrac_l
_exptl_oxdiff_crystal_face_x
_exptl_oxdiff_crystal_face_y
_exptl_oxdiff_crystal_face_z
1.0000 1.0000 -1.0000 -0.0332 0.0634 0.0962
-1.0000 -1.0000 1.0000 0.0332 -0.0634 -0.0962
0.0000 -1.0000 -0.0000 0.0588 -0.0396 0.0021
-0.0000 1.0000 0.0000 -0.0588 0.0396 -0.0021
0.0000 0.0000 1.0000 -0.0598 -0.0325 -0.0122
-0.0000 -0.0000 -1.0000 0.0598 0.0325 0.0122
3.0000 -5.0000 2.0000 0.0717 -0.2889 0.2443
-2.0000 5.0000 -3.0000 -0.0461 0.3127 -0.1460
